data_4103216
loop_
_publ_author_name
'Petr Valenta'
'Patrick J. Carroll'
'Patrick J. Walsh'

_publ_section_title
;
 Stereoselective Synthesis of \b-Hydroxy Enamines, Aminocyclopropanes, and
 1,3-Amino Alcohols via Asymmetric Catalysis
;
_journal_name_full 'Journal of the American Chemical Society'
_journal_page_first 14179
_journal_page_last 14190
_journal_paper_doi 10.1021/ja105435y
_journal_volume 132
_journal_year 2010
_chemical_formula_sum 'C25 H35 N O3 S'
_chemical_formula_weight 429.60
_space_group_IT_number 60
_symmetry_cell_setting orthorhombic
_symmetry_Int_Tables_number 60
_symmetry_space_group_name_Hall '-P 2n 2ab'
_symmetry_space_group_name_H-M 'P b c n'
_atom_sites_solution_hydrogens geom
_atom_sites_solution_primary direct
_audit_creation_method SHELXL-97
_cell_angle_alpha 90.00
_cell_angle_beta 90.00
_cell_angle_gamma 90.00
_cell_formula_units_Z 8
_cell_length_a 24.2849(11)
_cell_length_b 8.0847(4)
_cell_length_c 24.1022(11)
_cell_measurement_temperature 163(1)
_cell_volume 4732.1(4)
_computing_data_collection 'Bruker APEX2'
_computing_data_reduction 'Bruker SAINT'
_computing_structure_refinement 'SHELXL-97 (Sheldrick, 2008)'
_computing_structure_solution 'SHELXS-97 (Sheldrick, 2008)'
_diffrn_ambient_temperature 163(1)
_diffrn_measured_fraction_theta_full 0.999
_diffrn_measured_fraction_theta_max 0.999
_diffrn_measurement_device 'CCD Area Detector'
_diffrn_measurement_device_type 'Bruker APEXII'
_diffrn_measurement_method 'phi and omega scans'
_diffrn_radiation_monochromator graphite
_diffrn_radiation_source 'sealed tube'
_diffrn_radiation_type MoK\a
_diffrn_radiation_wavelength 0.71073
_diffrn_reflns_av_R_equivalents 0.0761
_diffrn_reflns_av_sigmaI/netI 0.0400
_diffrn_reflns_limit_h_max 28
_diffrn_reflns_limit_h_min -25
_diffrn_reflns_limit_k_max 9
_diffrn_reflns_limit_k_min -9
_diffrn_reflns_limit_l_max 28
_diffrn_reflns_limit_l_min -28
_diffrn_reflns_number 45382
_diffrn_reflns_theta_full 25.05
_diffrn_reflns_theta_max 25.05
_diffrn_reflns_theta_min 1.68
_exptl_absorpt_coefficient_mu 0.162
_exptl_absorpt_correction_T_max 0.7452
_exptl_absorpt_correction_T_min 0.6661
_exptl_absorpt_correction_type multi-scan
_exptl_absorpt_process_details '(SADABS; Sheldrick, 2007)'
_exptl_crystal_density_diffrn 1.206
_exptl_crystal_density_method 'not measured'
_exptl_crystal_F_000 1856
_exptl_crystal_size_max 0.45
_exptl_crystal_size_mid 0.12
_exptl_crystal_size_min 0.08
_refine_diff_density_max 0.473
_refine_diff_density_min -0.329
_refine_diff_density_rms 0.050
_refine_ls_extinction_method none
_refine_ls_goodness_of_fit_ref 1.032
_refine_ls_hydrogen_treatment constr
_refine_ls_matrix_type full
_refine_ls_number_parameters 277
_refine_ls_number_reflns 4195
_refine_ls_number_restraints 0
_refine_ls_restrained_S_all 1.032
_refine_ls_R_factor_all 0.0848
_refine_ls_R_factor_gt 0.0529
_refine_ls_shift/su_max 0.007
_refine_ls_shift/su_mean 0.000
_refine_ls_structure_factor_coef Fsqd
_refine_ls_weighting_details 'calc w=1/[\s^2^(Fo^2^)+(0.0615P)^2^+4.1741P] where P=(Fo^2^+2Fc^2^)/3'
_refine_ls_weighting_scheme calc
_refine_ls_wR_factor_gt 0.1263
_refine_ls_wR_factor_ref 0.1428
_reflns_number_gt 2957
_reflns_number_total 4195
_reflns_threshold_expression >2sigma(I)
_cod_data_source_file ja105435y_si_003.cif
_cod_data_source_block shelxl
_cod_original_sg_symbol_H-M 'P b c n '
_cod_database_code 4103216

loop_
_symmetry_equiv_pos_as_xyz
'x, y, z'
'-x+1/2, y+1/2, z'
'x, -y, z+1/2'
'-x+1/2, -y+1/2, z+1/2'
'-x, -y, -z'
'x-1/2, -y-1/2, -z'
'-x, y, -z-1/2'
'x-1/2, y-1/2, -z-1/2'

loop_
_atom_site_label
_atom_site_type_symbol
_atom_site_fract_x
_atom_site_fract_y
_atom_site_fract_z
_atom_site_U_iso_or_equiv
_atom_site_adp_type
_atom_site_occupancy
_atom_site_symmetry_multiplicity
_atom_site_calc_flag
_atom_site_refinement_flags
C1 C 0.13431(11) 0.2089(3) 0.48151(11) 0.0307(6) Uani 1 1 d .
H1 H 0.1460 0.1275 0.5093 0.041 Uiso 1 1 calc R
C2 C 0.13094(10) 0.1439(3) 0.42226(10) 0.0280(6) Uani 1 1 d .
C3 C 0.17783(11) 0.2571(3) 0.43997(11) 0.0336(7) Uani 1 1 d .
H3A H 0.2141 0.2086 0.4441 0.045 Uiso 1 1 calc R
H3B H 0.1776 0.3700 0.4263 0.045 Uiso 1 1 calc R
C4 C 0.14044(11) -0.0407(3) 0.41715(11) 0.0308(6) Uani 1 1 d .
H4 H 0.1062 -0.0966 0.4275 0.041 Uiso 1 1 calc R
C5 C 0.15616(12) -0.0987(3) 0.35832(12) 0.0352(7) Uani 1 1 d .
H5 H 0.1274 -0.0608 0.3328 0.047 Uiso 1 1 calc R
C6 C 0.21034(12) -0.0288(4) 0.33845(13) 0.0435(7) Uani 1 1 d .
H6A H 0.2083 0.0898 0.3380 0.065 Uiso 1 1 calc R
H6B H 0.2179 -0.0685 0.3017 0.065 Uiso 1 1 calc R
H6C H 0.2393 -0.0631 0.3630 0.065 Uiso 1 1 calc R
C7 C 0.15719(14) -0.2870(4) 0.35633(13) 0.0472(8) Uani 1 1 d .
H7A H 0.1653 -0.3227 0.3192 0.071 Uiso 1 1 calc R
H7B H 0.1219 -0.3294 0.3674 0.071 Uiso 1 1 calc R
H7C H 0.1850 -0.3276 0.3811 0.071 Uiso 1 1 calc R
C8 C 0.08768(11) 0.2173(3) 0.38448(11) 0.0317(6) Uani 1 1 d .
H8A H 0.0699 0.3072 0.4042 0.042 Uiso 1 1 calc R
H8B H 0.0599 0.1333 0.3778 0.042 Uiso 1 1 calc R
C9 C 0.10691(11) 0.2829(3) 0.32852(11) 0.0324(6) Uani 1 1 d .
H9A H 0.1385 0.3544 0.3341 0.043 Uiso 1 1 calc R
H9B H 0.1186 0.1908 0.3056 0.043 Uiso 1 1 calc R
C10 C 0.06254(11) 0.3783(4) 0.29848(11) 0.0354(7) Uani 1 1 d .
H10A H 0.0503 0.4683 0.3220 0.047 Uiso 1 1 calc R
H10B H 0.0313 0.3057 0.2923 0.047 Uiso 1 1 calc R
C11 C 0.08064(13) 0.4488(4) 0.24336(12) 0.0428(7) Uani 1 1 d .
H11A H 0.1121 0.5189 0.2488 0.064 Uiso 1 1 calc R
H11B H 0.0511 0.5120 0.2275 0.064 Uiso 1 1 calc R
H11C H 0.0902 0.3601 0.2187 0.064 Uiso 1 1 calc R
C12 C 0.16867(12) 0.4324(3) 0.57697(11) 0.0344(7) Uani 1 1 d .
C13 C 0.15497(12) 0.3622(4) 0.62752(12) 0.0398(7) Uani 1 1 d .
H13 H 0.1182 0.3467 0.6372 0.053 Uiso 1 1 calc R
C14 C 0.19634(12) 0.3156(4) 0.66339(12) 0.0425(7) Uani 1 1 d .
H14 H 0.1872 0.2690 0.6974 0.057 Uiso 1 1 calc R
C15 C 0.25140(13) 0.3367(4) 0.64974(12) 0.0413(7) Uani 1 1 d .
C16 C 0.26388(13) 0.4033(4) 0.59905(13) 0.0477(8) Uani 1 1 d .
H16 H 0.3007 0.4164 0.5893 0.063 Uiso 1 1 calc R
C17 C 0.22381(13) 0.4513(4) 0.56211(13) 0.0442(8) Uani 1 1 d .
H17 H 0.2333 0.4957 0.5278 0.059 Uiso 1 1 calc R
C18 C 0.29582(13) 0.2859(5) 0.68995(15) 0.0588(10) Uani 1 1 d .
H18A H 0.3137 0.1878 0.6766 0.088 Uiso 1 1 calc R
H18B H 0.2797 0.2643 0.7256 0.088 Uiso 1 1 calc R
H18C H 0.3223 0.3734 0.6933 0.088 Uiso 1 1 calc R
C19 C 0.03924(11) 0.2555(4) 0.51613(12) 0.0358(7) Uani 1 1 d .
H19A H 0.0279 0.1794 0.4872 0.048 Uiso 1 1 calc R
H19B H 0.0124 0.3444 0.5172 0.048 Uiso 1 1 calc R
C20 C 0.03748(11) 0.1656(3) 0.57084(11) 0.0320(6) Uani 1 1 d .
C21 C 0.01335(12) 0.2392(4) 0.61693(12) 0.0428(7) Uani 1 1 d .
H21 H -0.0031 0.3425 0.6133 0.057 Uiso 1 1 calc R
C22 C 0.01343(14) 0.1618(4) 0.66786(13) 0.0488(8) Uani 1 1 d .
H22 H -0.0030 0.2125 0.6983 0.065 Uiso 1 1 calc R
C23 C 0.03809(13) 0.0088(4) 0.67359(13) 0.0490(8) Uani 1 1 d .
H23 H 0.0396 -0.0419 0.7082 0.065 Uiso 1 1 calc R
C24 C 0.06052(13) -0.0688(4) 0.62789(13) 0.0449(8) Uani 1 1 d .
H24 H 0.0761 -0.1733 0.6315 0.060 Uiso 1 1 calc R
C25 C 0.05991(11) 0.0083(4) 0.57693(12) 0.0362(7) Uani 1 1 d .
H25 H 0.0747 -0.0454 0.5462 0.048 Uiso 1 1 calc R
N1 N 0.09332(9) 0.3266(3) 0.50045(9) 0.0331(5) Uani 1 1 d .
O1 O 0.18195(9) -0.0896(2) 0.45594(9) 0.0447(5) Uani 1 1 d .
H1A H 0.1745 -0.1812 0.4684 0.067 Uiso 1 1 calc R
O2 O 0.14159(10) 0.5963(3) 0.49039(9) 0.0566(6) Uani 1 1 d .
O3 O 0.07080(9) 0.5604(3) 0.56177(9) 0.0514(6) Uani 1 1 d .
S1 S 0.11601(3) 0.49339(9) 0.53117(3) 0.0397(2) Uani 1 1 d .

loop_
_atom_site_aniso_label
_atom_site_aniso_U_11
_atom_site_aniso_U_22
_atom_site_aniso_U_33
_atom_site_aniso_U_23
_atom_site_aniso_U_13
_atom_site_aniso_U_12
C1 0.0384(15) 0.0275(14) 0.0263(14) 0.0021(11) 0.0000(12) 0.0051(12)
C2 0.0306(14) 0.0256(13) 0.0278(13) 0.0020(12) -0.0009(11) 0.0008(11)
C3 0.0379(16) 0.0276(14) 0.0352(15) -0.0009(13) -0.0010(13) -0.0019(12)
C4 0.0346(15) 0.0248(14) 0.0330(14) 0.0031(12) -0.0049(12) -0.0009(11)
C5 0.0408(16) 0.0281(15) 0.0368(15) -0.0048(13) -0.0073(13) 0.0053(13)
C6 0.0521(18) 0.0359(16) 0.0424(17) 0.0017(14) 0.0039(15) 0.0043(14)
C7 0.058(2) 0.0351(17) 0.0490(19) -0.0080(15) 0.0012(16) 0.0002(15)
C8 0.0315(14) 0.0334(15) 0.0302(14) 0.0004(12) -0.0004(12) 0.0058(12)
C9 0.0382(15) 0.0280(14) 0.0308(14) 0.0015(12) -0.0028(12) 0.0052(13)
C10 0.0395(16) 0.0359(15) 0.0309(15) 0.0032(13) -0.0036(13) 0.0058(13)
C11 0.0449(18) 0.0459(18) 0.0376(16) 0.0095(14) -0.0057(14) -0.0002(15)
C12 0.0470(17) 0.0235(13) 0.0326(15) -0.0054(12) 0.0002(13) 0.0022(13)
C13 0.0414(17) 0.0419(17) 0.0360(16) -0.0041(14) 0.0033(14) 0.0005(14)
C14 0.0511(19) 0.0452(18) 0.0313(15) -0.0007(14) -0.0029(14) 0.0045(15)
C15 0.0441(17) 0.0356(16) 0.0443(17) -0.0121(15) -0.0040(15) 0.0042(14)
C16 0.0385(17) 0.0487(19) 0.056(2) -0.0108(17) 0.0027(15) -0.0062(15)
C17 0.054(2) 0.0385(17) 0.0400(17) -0.0011(14) 0.0056(15) -0.0075(15)
C18 0.050(2) 0.064(2) 0.062(2) -0.010(2) -0.0123(17) 0.0095(18)
C19 0.0353(15) 0.0371(15) 0.0350(15) -0.0017(13) -0.0027(12) 0.0095(13)
C20 0.0306(14) 0.0354(15) 0.0301(14) -0.0044(13) -0.0001(12) -0.0008(12)
C21 0.0489(18) 0.0367(16) 0.0429(18) -0.0044(14) 0.0096(15) 0.0010(14)
C22 0.061(2) 0.0501(19) 0.0352(17) -0.0116(16) 0.0121(15) -0.0156(17)
C23 0.059(2) 0.0501(19) 0.0379(17) 0.0067(16) -0.0014(15) -0.0219(18)
C24 0.0435(18) 0.0392(17) 0.052(2) 0.0083(16) 0.0035(15) -0.0027(14)
C25 0.0355(15) 0.0349(15) 0.0384(16) -0.0029(14) 0.0033(13) -0.0023(13)
N1 0.0401(13) 0.0316(12) 0.0276(12) -0.0003(10) 0.0011(10) 0.0074(10)
O1 0.0572(13) 0.0320(11) 0.0451(12) 0.0046(10) -0.0141(11) 0.0065(10)
O2 0.0904(18) 0.0316(11) 0.0479(13) 0.0079(10) -0.0042(12) -0.0045(12)
O3 0.0633(14) 0.0379(11) 0.0530(13) -0.0103(11) -0.0057(11) 0.0238(11)
S1 0.0580(5) 0.0251(3) 0.0359(4) 0.0022(3) -0.0034(4) 0.0065(4)

loop_
_atom_type_symbol
_atom_type_description
_atom_type_scat_dispersion_real
_atom_type_scat_dispersion_imag
_atom_type_scat_source
C C 0.0033 0.0016 'International Tables Vol C Tables 4.2.6.8 and 6.1.1.4'
H H 0.0000 0.0000 'International Tables Vol C Tables 4.2.6.8 and 6.1.1.4'
N N 0.0061 0.0033 'International Tables Vol C Tables 4.2.6.8 and 6.1.1.4'
O O 0.0106 0.0060 'International Tables Vol C Tables 4.2.6.8 and 6.1.1.4'
S S 0.1246 0.1234 'International Tables Vol C Tables 4.2.6.8 and 6.1.1.4'

loop_
_geom_angle_atom_site_label_1
_geom_angle_atom_site_label_2
_geom_angle_atom_site_label_3
_geom_angle
N1 C1 C3 121.3(2)
N1 C1 C2 118.9(2)
C3 C1 C2 60.29(17)
C8 C2 C4 116.3(2)
C8 C2 C3 116.9(2)
C4 C2 C3 120.1(2)
C8 C2 C1 117.8(2)
C4 C2 C1 114.0(2)
C3 C2 C1 59.32(17)
C1 C3 C2 60.39(17)
O1 C4 C2 109.1(2)
O1 C4 C5 110.0(2)
C2 C4 C5 114.4(2)
C6 C5 C7 110.5(2)
C6 C5 C4 113.2(2)
C7 C5 C4 109.7(2)
C2 C8 C9 117.2(2)
C10 C9 C8 112.6(2)
C9 C10 C11 114.0(2)
C13 C12 C17 120.1(3)
C13 C12 S1 119.5(2)
C17 C12 S1 120.4(2)
C14 C13 C12 119.3(3)
C13 C14 C15 121.3(3)
C16 C15 C14 118.3(3)
C16 C15 C18 121.5(3)
C14 C15 C18 120.2(3)
C15 C16 C17 122.1(3)
C16 C17 C12 118.8(3)
N1 C19 C20 115.8(2)
C21 C20 C25 118.2(3)
C21 C20 C19 120.3(3)
C25 C20 C19 121.5(2)
C22 C21 C20 121.2(3)
C21 C22 C23 119.8(3)
C24 C23 C22 119.9(3)
C25 C24 C23 120.1(3)
C24 C25 C20 120.8(3)
C1 N1 C19 115.7(2)
C1 N1 S1 116.91(18)
C19 N1 S1 120.19(18)
O3 S1 O2 117.92(14)
O3 S1 N1 106.70(13)
O2 S1 N1 108.36(12)
O3 S1 C12 109.92(13)
O2 S1 C12 106.17(14)
N1 S1 C12 107.33(12)

loop_
_geom_bond_atom_site_label_1
_geom_bond_atom_site_label_2
_geom_bond_distance
C1 N1 1.451(3)
C1 C3 1.507(4)
C1 C2 1.524(4)
C2 C8 1.512(4)
C2 C4 1.515(4)
C2 C3 1.522(4)
C4 O1 1.431(3)
C4 C5 1.542(4)
C5 C6 1.510(4)
C5 C7 1.523(4)
C8 C9 1.523(4)
C9 C10 1.510(4)
C10 C11 1.510(4)
C12 C13 1.385(4)
C12 C17 1.395(4)
C12 S1 1.760(3)
C13 C14 1.378(4)
C14 C15 1.387(4)
C15 C16 1.369(4)
C15 C18 1.507(4)
C16 C17 1.375(4)
C19 N1 1.483(4)
C19 C20 1.506(4)
C20 C21 1.390(4)
C20 C25 1.391(4)
C21 C22 1.378(4)
C22 C23 1.382(5)
C23 C24 1.380(4)
C24 C25 1.378(4)
N1 S1 1.634(2)
O2 S1 1.430(2)
O3 S1 1.429(2)

loop_
_geom_hbond_atom_site_label_D
_geom_hbond_atom_site_label_H
_geom_hbond_atom_site_label_A
_geom_hbond_distance_DH
_geom_hbond_distance_HA
_geom_hbond_distance_DA
_geom_hbond_angle_DHA
_geom_hbond_site_symmetry_A
O1 H1A O2 0.82 2.04 2.846(3) 168.4 1_545
